data_4073087
loop_
_publ_author_name
'Oakley, Sarah H.'
'Coogan, Michael P.'
'Arthur, Richard J.'

_publ_section_title
;
 Synthesis of Bis(imino)aryl Iridium Pincer Complexes and Demonstration of
 Catalytic Hydrogen-Transfer Activity
;
_journal_issue 9
_journal_name_full Organometallics
_journal_page_first 2285
_journal_paper_doi 10.1021/om070059f
_journal_volume 26
_journal_year 2007
_chemical_formula_moiety PhNCNPhIrBr2
_chemical_formula_sum 'C22 H18 Br2 Ir N3'
_chemical_formula_weight 676.41
_chemical_melting_point 200+
_chemical_name_common PhNCNPhIrBr2
_chemical_name_systematic
; 
 1,3bisphenylcarbaldimino-2-phenyliridiumdibromide 
;
_space_group_IT_number 15
_symmetry_cell_setting monoclinic
_symmetry_space_group_name_Hall '-C 2yc'
_symmetry_space_group_name_H-M 'C 1 2/c 1'
_atom_sites_solution_hydrogens geom
_atom_sites_solution_primary direct
_atom_sites_solution_secondary difmap
_audit_creation_method SHELXL-97
_cell_angle_alpha 90.00
_cell_angle_beta 116.434(2)
_cell_angle_gamma 90.00
_cell_formula_units_Z 8
_cell_length_a 27.5949(9)
_cell_length_b 10.5989(5)
_cell_length_c 16.8333(9)
_cell_measurement_reflns_used 10245
_cell_measurement_temperature 150(2)
_cell_measurement_theta_max 27.48
_cell_measurement_theta_min 2.91
_cell_volume 4408.6(4)
_computing_structure_refinement 'SHELXL-97 (Sheldrick, 1997)'
_computing_structure_solution 'SHELXS-97 (Sheldrick, 1990)'
_diffrn_ambient_temperature 293(2)
_diffrn_measured_fraction_theta_full 0.990
_diffrn_measured_fraction_theta_max 0.990
_diffrn_measurement_device_type KappaCCD
_diffrn_measurement_method CCD
_diffrn_radiation_monochromator graphite
_diffrn_radiation_source 'fine-focus sealed tube'
_diffrn_radiation_type MoK\a
_diffrn_radiation_wavelength 0.71073
_diffrn_reflns_av_R_equivalents 0.0735
_diffrn_reflns_av_sigmaI/netI 0.0808
_diffrn_reflns_limit_h_max 32
_diffrn_reflns_limit_h_min -35
_diffrn_reflns_limit_k_max 13
_diffrn_reflns_limit_k_min -13
_diffrn_reflns_limit_l_max 21
_diffrn_reflns_limit_l_min -21
_diffrn_reflns_number 12327
_diffrn_reflns_theta_full 27.51
_diffrn_reflns_theta_max 27.51
_diffrn_reflns_theta_min 2.94
_exptl_absorpt_coefficient_mu 9.694
_exptl_absorpt_correction_T_max 0.2190
_exptl_absorpt_correction_T_min 0.2190
_exptl_absorpt_correction_type multi-scan
_exptl_absorpt_process_details 'Sortav (Blesing, 1995)'
_exptl_crystal_colour claret
_exptl_crystal_density_diffrn 2.038
_exptl_crystal_density_meas ?
_exptl_crystal_description block
_exptl_crystal_F_000 2862
_exptl_crystal_size_max 0.20
_exptl_crystal_size_mid 0.20
_exptl_crystal_size_min 0.20
_refine_diff_density_max 3.693
_refine_diff_density_min -0.930
_refine_diff_density_rms 0.333
_refine_ls_extinction_method none
_refine_ls_goodness_of_fit_ref 1.010
_refine_ls_hydrogen_treatment constr
_refine_ls_matrix_type full
_refine_ls_number_parameters 244
_refine_ls_number_reflns 5026
_refine_ls_number_restraints 0
_refine_ls_restrained_S_all 1.010
_refine_ls_R_factor_all 0.1171
_refine_ls_R_factor_gt 0.0786
_refine_ls_shift/su_max 0.000
_refine_ls_shift/su_mean 0.000
_refine_ls_structure_factor_coef Fsqd
_refine_ls_weighting_details 'calc w=1/[\s^2^(Fo^2^)+(0.1189P)^2^+0.0000P] where P=(Fo^2^+2Fc^2^)/3'
_refine_ls_weighting_scheme calc
_refine_ls_wR_factor_gt 0.1869
_refine_ls_wR_factor_ref 0.2109
_reflns_number_gt 3245
_reflns_number_total 5026
_reflns_threshold_expression >2sigma(I)
_cod_data_source_file om070059fsi20070119_100155.cif
_cod_data_source_block C22H18Br2IrN3
_cod_depositor_comments
;
The following automatic conversions were performed:

'_exptl_crystal_density_meas' value 'not measured' was changed to '?'
- the value is perceived as not measured.

Automatic conversion script
Id: cif_fix_values 3008 2015-01-20 13:52:24Z robertas 
;
_cod_original_cell_volume 4408.6(3)
_cod_original_sg_symbol_H-M C2/c
_cod_database_code 4073087

loop_
_symmetry_equiv_pos_as_xyz
'x, y, z'
'-x, y, -z+1/2'
'x+1/2, y+1/2, z'
'-x+1/2, y+1/2, -z+1/2'
'-x, -y, -z'
'x, -y, z-1/2'
'-x+1/2, -y+1/2, -z'
'x+1/2, -y+1/2, z-1/2'

loop_
_atom_site_label
_atom_site_type_symbol
_atom_site_fract_x
_atom_site_fract_y
_atom_site_fract_z
_atom_site_U_iso_or_equiv
_atom_site_adp_type
_atom_site_occupancy
_atom_site_symmetry_multiplicity
_atom_site_calc_flag
_atom_site_refinement_flags
Ir1 Ir 0.86710(2) 0.96330(5) 0.03715(3) 0.0488(2) Uani 1 1 d .
Br2 Br 0.77831(6) 1.03775(12) 0.02426(9) 0.0563(4) Uani 1 1 d .
Br3 Br 0.95792(6) 0.89476(15) 0.05669(10) 0.0621(4) Uani 1 1 d .
N2 N 0.8722(5) 1.1200(10) -0.0313(8) 0.051(3) Uani 1 1 d .
C4 C 0.8313(6) 0.9818(14) -0.1519(10) 0.061(4) Uani 1 1 d .
N5 N 0.8495(5) 0.7790(9) 0.0568(7) 0.053(3) Uani 1 1 d .
C7 C 0.8954(6) 1.2365(13) 0.0095(10) 0.062(4) Uani 1 1 d .
C8 C 0.8724(7) 1.3058(15) 0.0553(12) 0.073(4) Uani 1 1 d .
H8 H 0.8407 1.2794 0.0566 0.088 Uiso 1 1 calc R
C11 C 0.9112(6) 0.7294(11) 0.2115(9) 0.052(3) Uani 1 1 d .
H11 H 0.9379 0.7779 0.2068 0.063 Uiso 1 1 calc R
C14 C 0.8595(6) 0.7221(11) 0.1396(8) 0.049(3) Uani 1 1 d .
C15 C 0.8353(6) 0.8986(13) -0.0823(9) 0.053(3) Uani 1 1 d .
C17 C 0.7952(6) 0.7314(13) -0.1832(10) 0.058(3) Uani 1 1 d .
H17 H 0.7826 0.6488 -0.1959 0.070 Uiso 1 1 calc R
C18 C 0.8529(6) 1.1040(14) -0.1169(10) 0.059(3) Uani 1 1 d .
H18 H 0.8531 1.1690 -0.1538 0.071 Uiso 1 1 calc R
C19 C 0.8173(6) 0.7734(12) -0.0975(10) 0.058(3) Uani 1 1 d .
C2 C 0.9428(6) 1.2793(15) 0.0079(10) 0.064(4) Uani 1 1 d .
H2 H 0.9581 1.2355 -0.0231 0.077 Uiso 1 1 calc R
C3 C 0.8303(7) 0.5900(15) 0.2259(11) 0.066(4) Uani 1 1 d .
H3 H 0.8034 0.5437 0.2317 0.079 Uiso 1 1 calc R
C1 C 0.8198(6) 0.6536(11) 0.1488(10) 0.056(3) Uani 1 1 d .
H1 H 0.7852 0.6503 0.1019 0.067 Uiso 1 1 calc R
C6 C 0.8279(5) 0.7113(12) -0.0136(9) 0.051(3) Uani 1 1 d .
H6 H 0.8194 0.6269 -0.0114 0.061 Uiso 1 1 calc R
C5 C 0.9665(7) 1.3897(14) 0.0542(11) 0.068(4) Uani 1 1 d .
H5 H 0.9990 1.4156 0.0552 0.081 Uiso 1 1 calc R
C13 C 0.9223(7) 0.6666(13) 0.2870(11) 0.064(4) Uani 1 1 d .
H13 H 0.9570 0.6702 0.3339 0.076 Uiso 1 1 calc R
C9 C 0.7912(7) 0.8105(16) -0.2515(10) 0.067(4) Uani 1 1 d .
H9 H 0.7771 0.7780 -0.3087 0.080 Uiso 1 1 calc R
C10 C 0.9464(8) 1.4584(14) 0.0959(14) 0.079(5) Uani 1 1 d .
H10 H 0.9629 1.5336 0.1230 0.095 Uiso 1 1 calc R
C16 C 0.8827(8) 0.5970(13) 0.2954(10) 0.067(4) Uani 1 1 d .
H16 H 0.8909 0.5541 0.3481 0.080 Uiso 1 1 calc R
C12 C 0.8070(7) 0.9347(14) -0.2386(9) 0.061(4) Uani 1 1 d .
H12 H 0.8017 0.9863 -0.2865 0.073 Uiso 1 1 calc R
C20 C 0.8989(9) 1.4160(15) 0.0989(13) 0.086(5) Uani 1 1 d .
H20 H 0.8847 1.4623 0.1307 0.103 Uiso 1 1 calc R
N1 N 0.9042(5) 1.0391(10) 0.1694(8) 0.055(3) Uani 1 1 d .
C21 C 0.9226(6) 1.0918(14) 0.2336(10) 0.061(3) Uiso 1 1 d .
C22 C 0.9462(7) 1.1609(15) 0.3170(11) 0.074(4) Uiso 1 1 d .
H22A H 0.9183 1.1825 0.3339 0.111 Uiso 1 1 calc R
H22B H 0.9630 1.2365 0.3099 0.111 Uiso 1 1 calc R
H22C H 0.9728 1.1092 0.3622 0.111 Uiso 1 1 calc R

loop_
_atom_site_aniso_label
_atom_site_aniso_U_11
_atom_site_aniso_U_22
_atom_site_aniso_U_33
_atom_site_aniso_U_23
_atom_site_aniso_U_13
_atom_site_aniso_U_12
Ir1 0.0520(3) 0.0492(3) 0.0477(3) -0.0026(2) 0.0243(2) -0.0018(2)
Br2 0.0530(8) 0.0611(8) 0.0557(8) -0.0075(6) 0.0251(7) -0.0024(6)
Br3 0.0574(9) 0.0667(8) 0.0679(9) 0.0018(7) 0.0331(7) 0.0046(7)
N2 0.049(7) 0.050(6) 0.066(7) 0.008(5) 0.036(6) 0.005(5)
C4 0.058(9) 0.067(9) 0.062(9) -0.002(7) 0.030(7) 0.007(7)
N5 0.060(7) 0.047(6) 0.060(7) 0.007(5) 0.035(6) -0.001(5)
C7 0.060(9) 0.051(7) 0.064(9) 0.020(6) 0.019(7) 0.004(7)
C8 0.074(12) 0.054(8) 0.098(12) 0.002(8) 0.044(10) 0.009(7)
C11 0.048(8) 0.042(6) 0.063(8) 0.008(6) 0.021(7) -0.003(5)
C14 0.051(8) 0.047(7) 0.049(7) -0.006(5) 0.022(6) -0.004(6)
C15 0.058(8) 0.056(7) 0.062(8) -0.008(6) 0.044(7) -0.007(6)
C17 0.062(9) 0.051(7) 0.067(9) -0.008(6) 0.034(8) -0.006(6)
C18 0.068(10) 0.063(8) 0.059(9) 0.005(7) 0.039(8) 0.001(7)
C19 0.050(8) 0.051(7) 0.071(10) -0.002(6) 0.024(7) 0.006(6)
C2 0.060(9) 0.075(9) 0.057(8) 0.022(7) 0.024(7) -0.001(7)
C3 0.058(10) 0.074(9) 0.079(11) -0.002(8) 0.042(9) -0.008(8)
C1 0.048(8) 0.049(7) 0.067(9) -0.003(6) 0.023(7) -0.005(6)
C6 0.048(8) 0.052(7) 0.055(8) -0.010(6) 0.025(6) -0.006(6)
C5 0.056(9) 0.053(8) 0.080(11) 0.008(7) 0.017(8) -0.014(7)
C13 0.070(10) 0.052(7) 0.079(10) -0.017(7) 0.043(9) -0.002(7)
C9 0.067(10) 0.086(11) 0.053(8) -0.020(8) 0.031(8) -0.005(8)
C10 0.076(12) 0.045(8) 0.106(14) -0.004(8) 0.031(11) -0.008(8)
C16 0.106(14) 0.051(7) 0.056(9) 0.008(6) 0.047(10) 0.001(8)
C12 0.063(9) 0.077(10) 0.043(7) -0.002(6) 0.024(7) 0.010(7)
C20 0.108(16) 0.056(9) 0.106(15) -0.014(9) 0.058(13) 0.004(9)
N1 0.061(7) 0.047(6) 0.063(7) -0.015(5) 0.034(6) -0.009(5)

loop_
_atom_type_symbol
_atom_type_description
_atom_type_scat_dispersion_real
_atom_type_scat_dispersion_imag
_atom_type_scat_source
C C 0.0033 0.0016 'International Tables Vol C Tables 4.2.6.8 and 6.1.1.4'
H H 0.0000 0.0000 'International Tables Vol C Tables 4.2.6.8 and 6.1.1.4'
Br Br -0.2901 2.4595 'International Tables Vol C Tables 4.2.6.8 and 6.1.1.4'
Ir Ir -1.4442 7.9887 'International Tables Vol C Tables 4.2.6.8 and 6.1.1.4'
N N 0.0061 0.0033 'International Tables Vol C Tables 4.2.6.8 and 6.1.1.4'

loop_
_geom_angle_atom_site_label_1
_geom_angle_atom_site_label_2
_geom_angle_atom_site_label_3
_geom_angle
C15 Ir1 N2 79.4(5)
C15 Ir1 N5 78.5(5)
N2 Ir1 N5 157.9(5)
C15 Ir1 N1 178.3(5)
N2 Ir1 N1 99.1(4)
N5 Ir1 N1 103.0(4)
C15 Ir1 Br3 89.9(4)
N2 Ir1 Br3 89.6(3)
N5 Ir1 Br3 89.8(3)
N1 Ir1 Br3 89.2(3)
C15 Ir1 Br2 92.8(4)
N2 Ir1 Br2 90.3(3)
N5 Ir1 Br2 91.2(3)
N1 Ir1 Br2 88.2(3)
Br3 Ir1 Br2 177.27(5)
C18 N2 C7 121.5(11)
C18 N2 Ir1 114.6(9)
C7 N2 Ir1 124.0(9)
C12 C4 C15 117.4(14)
C12 C4 C18 131.9(14)
C15 C4 C18 110.7(13)
C6 N5 C14 118.3(11)
C6 N5 Ir1 115.2(9)
C14 N5 Ir1 126.5(8)
C2 C7 C8 119.8(15)
C2 C7 N2 119.9(14)
C8 C7 N2 120.3(14)
C20 C8 C7 117.8(16)
C13 C11 C14 120.3(13)
C1 C14 C11 119.1(12)
C1 C14 N5 121.0(12)
C11 C14 N5 119.8(12)
C19 C15 C4 122.8(13)
C19 C15 Ir1 119.3(10)
C4 C15 Ir1 117.9(10)
C19 C17 C9 120.7(13)
N2 C18 C4 117.4(12)
C17 C19 C15 117.3(13)
C17 C19 C6 132.5(13)
C15 C19 C6 110.3(12)
C7 C2 C5 118.2(16)
C1 C3 C16 118.0(13)
C3 C1 C14 121.3(14)
N5 C6 C19 116.8(12)
C10 C5 C2 124.5(16)
C11 C13 C16 120.3(16)
C12 C9 C17 123.2(13)
C5 C10 C20 118.1(15)
C13 C16 C3 121.0(14)
C9 C12 C4 118.5(14)
C8 C20 C10 121.6(16)
C21 N1 Ir1 172.0(12)
N1 C21 C22 179.4(18)

loop_
_geom_bond_atom_site_label_1
_geom_bond_atom_site_label_2
_geom_bond_distance
Ir1 C15 1.926(13)
Ir1 N2 2.063(10)
Ir1 N5 2.075(10)
Ir1 N1 2.149(11)
Ir1 Br3 2.4867(15)
Ir1 Br2 2.4898(15)
N2 C18 1.306(17)
N2 C7 1.419(18)
C4 C12 1.40(2)
C4 C15 1.43(2)
C4 C18 1.44(2)
N5 C6 1.282(16)
N5 C14 1.429(16)
C7 C2 1.39(2)
C7 C8 1.40(2)
C8 C20 1.40(2)
C11 C13 1.34(2)
C11 C14 1.404(18)
C14 C1 1.380(18)
C15 C19 1.399(19)
C17 C19 1.37(2)
C17 C9 1.39(2)
C19 C6 1.465(19)
C2 C5 1.40(2)
C3 C1 1.37(2)
C3 C16 1.40(2)
C5 C10 1.29(2)
C13 C16 1.38(2)
C9 C12 1.37(2)
C10 C20 1.41(3)
N1 C21 1.118(18)
C21 C22 1.45(2)
